data_7705667
loop_
_publ_author_name
'Cui, Hui-Hui'
'Ding, Man-Man'
'Zhang, Xiu-Du'
'Lv, Wei'
'Zhang, Yi-Quan'
'Chen, Xue-Tai'
'Wang, Zhenxing'
'Ouyang, Zhong-Wen'
'Xue, Zi-Ling'

_publ_section_title
;
 Magnetic anisotropy in square pyramidal cobalt(II) complexes supported by
 a tetraazo macrocyclic ligand.
;
_journal_issue 42
_journal_name_full 'Dalton transactions (Cambridge, England : 2003)'
_journal_page_first 14837
_journal_page_last 14846
_journal_paper_doi 10.1039/d0dt01954b
_journal_volume 49
_journal_year 2020
_chemical_formula_sum 'C36 H48 B Br Co N4'
_chemical_formula_weight 686.43
_space_group_crystal_system monoclinic
_space_group_IT_number 14
_space_group_name_Hall '-P 2ybc'
_space_group_name_H-M_alt 'P 1 21/c 1'
_atom_sites_solution_hydrogens geom
_audit_creation_method SHELXL-2014/6
_audit_update_record
;
2018-03-03 deposited with the CCDC.	2020-09-17 downloaded from the CCDC.
;
_cell_angle_alpha 90
_cell_angle_beta 92.093(2)
_cell_angle_gamma 90
_cell_formula_units_Z 8
_cell_length_a 20.9569(16)
_cell_length_b 10.4803(8)
_cell_length_c 31.079(2)
_cell_measurement_reflns_used 9957
_cell_measurement_temperature 155(2)
_cell_measurement_theta_max 27.36
_cell_measurement_theta_min 2.28
_cell_volume 6821.5(9)
_computing_cell_refinement 'Bruker SMART'
_computing_data_collection 'Bruker SMART'
_computing_data_reduction 'Bruker SAINT'
_computing_molecular_graphics 'Bruker SHELXTL'
_computing_publication_material 'Bruker SHELXTL'
_computing_structure_refinement 'SHELXL-2014/6 (Sheldrick, 2014)'
_computing_structure_solution 'SHELXS-97 (Sheldrick, 1990)'
_diffrn_ambient_temperature 155(2)
_diffrn_measured_fraction_theta_full 0.974
_diffrn_measured_fraction_theta_max 0.998
_diffrn_measurement_device_type 'CCD area detector'
_diffrn_measurement_method 'phi and omega scans'
_diffrn_radiation_type MoK\a
_diffrn_radiation_wavelength 0.71073
_diffrn_reflns_av_R_equivalents 0.0796
_diffrn_reflns_av_unetI/netI 0.0798
_diffrn_reflns_Laue_measured_fraction_full 0.974
_diffrn_reflns_Laue_measured_fraction_max 0.998
_diffrn_reflns_limit_h_max 24
_diffrn_reflns_limit_h_min -24
_diffrn_reflns_limit_k_max 12
_diffrn_reflns_limit_k_min -12
_diffrn_reflns_limit_l_max 36
_diffrn_reflns_limit_l_min -36
_diffrn_reflns_number 47519
_diffrn_reflns_point_group_measured_fraction_full 0.974
_diffrn_reflns_point_group_measured_fraction_max 0.998
_diffrn_reflns_theta_full 25.242
_diffrn_reflns_theta_max 25.019
_diffrn_reflns_theta_min 2.051
_exptl_absorpt_coefficient_mu 1.705
_exptl_absorpt_correction_T_max 0.5711
_exptl_absorpt_correction_T_min 0.5487
_exptl_absorpt_correction_type multi-scan
_exptl_absorpt_process_details sadabs
_exptl_crystal_colour blue
_exptl_crystal_density_diffrn 1.337
_exptl_crystal_description block
_exptl_crystal_F_000 2872
_exptl_crystal_size_max 0.400
_exptl_crystal_size_mid 0.380
_exptl_crystal_size_min 0.370
_refine_diff_density_max 1.463
_refine_diff_density_min -1.631
_refine_diff_density_rms 0.112
_refine_ls_extinction_method none
_refine_ls_goodness_of_fit_ref 1.047
_refine_ls_hydrogen_treatment constr
_refine_ls_matrix_type full
_refine_ls_number_parameters 783
_refine_ls_number_reflns 12027
_refine_ls_number_restraints 0
_refine_ls_restrained_S_all 1.047
_refine_ls_R_factor_all 0.0980
_refine_ls_R_factor_gt 0.0660
_refine_ls_shift/su_max 0.001
_refine_ls_shift/su_mean 0.000
_refine_ls_structure_factor_coef Fsqd
_refine_ls_weighting_details 'w=1/[\s^2^(Fo^2^)+(0.0909P)^2^+12.0429P] where P=(Fo^2^+2Fc^2^)/3'
_refine_ls_weighting_scheme calc
_refine_ls_wR_factor_gt 0.1617
_refine_ls_wR_factor_ref 0.1759
_reflns_Friedel_coverage 0.000
_reflns_number_gt 8776
_reflns_number_total 12027
_reflns_threshold_expression 'I > 2\s(I)'
_cod_data_source_file d0dt01954b2.cif
_cod_data_source_block 2
_cod_depositor_comments 'Adding full bibliography for 7705666--7705667.cif.'
_cod_original_cell_volume 6821.6(9)
_cod_original_sg_symbol_H-M 'P 21/c'
_cod_database_code 7705667
_shelx_space_group_comment
;
The symmetry employed for this shelxl refinement is uniquely defined
by the following loop, which should always be used as a source of
symmetry information in preference to the above space-group names.
They are only intended as comments.
;
_shelx_estimated_absorpt_t_min 0.549
_shelx_estimated_absorpt_t_max 0.571
_shelxl_version_number 2014/6

loop_
_space_group_symop_operation_xyz
'x, y, z'
'-x, y+1/2, -z+1/2'
'-x, -y, -z'
'x, -y-1/2, z-1/2'

loop_
_atom_site_label
_atom_site_type_symbol
_atom_site_fract_x
_atom_site_fract_y
_atom_site_fract_z
_atom_site_U_iso_or_equiv
_atom_site_adp_type
_atom_site_occupancy
_atom_site_site_symmetry_order
_atom_site_calc_flag
_atom_site_refinement_flags_posn
_atom_site_refinement_flags_adp
_atom_site_refinement_flags_occupancy
_atom_site_disorder_assembly
_atom_site_disorder_group
Co1 Co 0.42918(3) 0.18545(6) 0.42867(2) 0.01643(17) Uani 1 1 d . . . . .
Co2 Co 0.92647(3) 0.27178(5) 0.33063(2) 0.01420(17) Uani 1 1 d . . . . .
Br1 Br 0.52857(3) 0.20450(6) 0.46912(2) 0.0465(2) Uani 1 1 d . . . . .
Br2 Br 1.00275(4) 0.40655(7) 0.29966(2) 0.0519(2) Uani 1 1 d . . . . .
N1 N 0.3535(2) 0.1492(4) 0.47127(14) 0.0213(10) Uani 1 1 d . . . . .
N2 N 0.4065(2) -0.0092(4) 0.40879(13) 0.0200(9) Uani 1 1 d . . . . .
N3 N 0.4360(2) 0.2087(4) 0.36030(14) 0.0279(11) Uani 1 1 d . . . . .
N4 N 0.3835(2) 0.3704(4) 0.42322(15) 0.0274(11) Uani 1 1 d . . . . .
N5 N 0.93588(19) 0.2678(3) 0.39985(12) 0.0155(9) Uani 1 1 d . . . . .
N6 N 0.8344(2) 0.3531(3) 0.34394(13) 0.0182(9) Uani 1 1 d . . . . .
N7 N 0.8691(2) 0.1755(4) 0.28188(13) 0.0185(9) Uani 1 1 d . . . . .
N8 N 0.9693(2) 0.0837(4) 0.33782(14) 0.0228(10) Uani 1 1 d . . . . .
B1 B 0.1480(3) 0.7246(5) 0.41913(18) 0.0177(12) Uani 1 1 d . . . . .
B2 B 0.3343(3) 0.2112(5) 0.67692(19) 0.0190(13) Uani 1 1 d . . . . .
C1 C 0.3128(3) 0.2667(5) 0.4741(2) 0.0315(14) Uani 1 1 d . . . . .
H1A H 0.2690 0.2421 0.4788 0.038 Uiso 1 1 calc R U . . .
H1B H 0.3278 0.3182 0.4983 0.038 Uiso 1 1 calc R U . . .
C2 C 0.3153(3) 0.3433(5) 0.4336(2) 0.0342(14) Uani 1 1 d . . . . .
H2A H 0.2926 0.4230 0.4371 0.041 Uiso 1 1 calc R U . . .
H2B H 0.2946 0.2966 0.4100 0.041 Uiso 1 1 calc R U . . .
C3 C 0.3884(3) 0.4156(5) 0.3785(2) 0.0428(16) Uani 1 1 d . . . . .
H3A H 0.4281 0.4618 0.3757 0.051 Uiso 1 1 calc R U . . .
H3B H 0.3535 0.4736 0.3715 0.051 Uiso 1 1 calc R U . . .
C4 C 0.3862(3) 0.3046(6) 0.3473(2) 0.0428(16) Uani 1 1 d . . . . .
H4A H 0.3443 0.2651 0.3471 0.051 Uiso 1 1 calc R U . . .
H4B H 0.3936 0.3351 0.3184 0.051 Uiso 1 1 calc R U . . .
C5 C 0.4223(3) 0.0857(6) 0.33813(18) 0.0388(15) Uani 1 1 d . . . . .
H5A H 0.4620 0.0412 0.3335 0.047 Uiso 1 1 calc R U . . .
H5B H 0.4016 0.1020 0.3102 0.047 Uiso 1 1 calc R U . . .
C6 C 0.3796(3) 0.0033(5) 0.36464(18) 0.0331(14) Uani 1 1 d . . . . .
H6A H 0.3374 0.0411 0.3653 0.040 Uiso 1 1 calc R U . . .
H6B H 0.3755 -0.0805 0.3516 0.040 Uiso 1 1 calc R U . . .
C7 C 0.3584(3) -0.0617(5) 0.43767(18) 0.0261(12) Uani 1 1 d . . . . .
H7A H 0.3798 -0.1004 0.4626 0.031 Uiso 1 1 calc R U . . .
H7B H 0.3336 -0.1272 0.4227 0.031 Uiso 1 1 calc R U . . .
C8 C 0.3147(3) 0.0433(4) 0.45200(19) 0.0265(13) Uani 1 1 d . . . . .
H8A H 0.2892 0.0747 0.4275 0.032 Uiso 1 1 calc R U . . .
H8B H 0.2859 0.0103 0.4731 0.032 Uiso 1 1 calc R U . . .
C9 C 0.3779(3) 0.1143(5) 0.51529(17) 0.0333(14) Uani 1 1 d . . . . .
H9A H 0.3427 0.0961 0.5332 0.050 Uiso 1 1 calc R U . . .
H9B H 0.4022 0.1840 0.5274 0.050 Uiso 1 1 calc R U . . .
H9C H 0.4047 0.0402 0.5137 0.050 Uiso 1 1 calc R U . . .
C10 C 0.4094(3) 0.4695(5) 0.4534(2) 0.0374(15) Uani 1 1 d . . . . .
H10A H 0.4537 0.4835 0.4482 0.056 Uiso 1 1 calc R U . . .
H10B H 0.4050 0.4411 0.4825 0.056 Uiso 1 1 calc R U . . .
H10C H 0.3861 0.5476 0.4490 0.056 Uiso 1 1 calc R U . . .
C11 C 0.5001(3) 0.2545(7) 0.3488(2) 0.0444(16) Uani 1 1 d . . . . .
H11A H 0.5018 0.2616 0.3180 0.067 Uiso 1 1 calc R U . . .
H11B H 0.5319 0.1951 0.3592 0.067 Uiso 1 1 calc R U . . .
H11C H 0.5080 0.3366 0.3616 0.067 Uiso 1 1 calc R U . . .
C12 C 0.4633(3) -0.0948(5) 0.4095(2) 0.0370(15) Uani 1 1 d . . . . .
H12A H 0.4510 -0.1773 0.3987 0.055 Uiso 1 1 calc R U . . .
H12B H 0.4800 -0.1031 0.4386 0.055 Uiso 1 1 calc R U . . .
H12C H 0.4954 -0.0591 0.3919 0.055 Uiso 1 1 calc R U . . .
C13 C 0.8792(3) 0.3303(5) 0.41796(16) 0.0250(12) Uani 1 1 d . . . . .
H13A H 0.8872 0.4209 0.4215 0.030 Uiso 1 1 calc R U . . .
H13B H 0.8712 0.2944 0.4460 0.030 Uiso 1 1 calc R U . . .
C14 C 0.8219(3) 0.3102(5) 0.38814(16) 0.0250(12) Uani 1 1 d . . . . .
H14A H 0.8108 0.2203 0.3876 0.030 Uiso 1 1 calc R U . . .
H14B H 0.7859 0.3571 0.3989 0.030 Uiso 1 1 calc R U . . .
C15 C 0.7851(2) 0.3053(4) 0.31315(17) 0.0239(12) Uani 1 1 d . . . . .
H15A H 0.7806 0.3634 0.2889 0.029 Uiso 1 1 calc R U . . .
H15B H 0.7444 0.3009 0.3270 0.029 Uiso 1 1 calc R U . . .
C16 C 0.8033(2) 0.1738(4) 0.29727(17) 0.0215(11) Uani 1 1 d . . . . .
H16A H 0.8002 0.1124 0.3205 0.026 Uiso 1 1 calc R U . . .
H16B H 0.7739 0.1480 0.2740 0.026 Uiso 1 1 calc R U . . .
C17 C 0.8936(3) 0.0441(5) 0.27744(16) 0.0248(12) Uani 1 1 d . . . . .
H17A H 0.9268 0.0430 0.2565 0.030 Uiso 1 1 calc R U . . .
H17B H 0.8593 -0.0114 0.2670 0.030 Uiso 1 1 calc R U . . .
C18 C 0.9202(3) -0.0048(4) 0.32038(18) 0.0280(13) Uani 1 1 d . . . . .
H18A H 0.8860 -0.0123 0.3405 0.034 Uiso 1 1 calc R U . . .
H18B H 0.9387 -0.0887 0.3166 0.034 Uiso 1 1 calc R U . . .
C19 C 0.9847(3) 0.0590(5) 0.38421(17) 0.0289(13) Uani 1 1 d . . . . .
H19A H 1.0280 0.0867 0.3913 0.035 Uiso 1 1 calc R U . . .
H19B H 0.9820 -0.0317 0.3900 0.035 Uiso 1 1 calc R U . . .
C20 C 0.9381(3) 0.1310(5) 0.41198(16) 0.0237(12) Uani 1 1 d . . . . .
H20A H 0.8958 0.0940 0.4082 0.028 Uiso 1 1 calc R U . . .
H20B H 0.9514 0.1229 0.4421 0.028 Uiso 1 1 calc R U . . .
C21 C 0.9945(3) 0.3342(5) 0.41615(17) 0.0257(12) Uani 1 1 d . . . . .
H21A H 0.9972 0.3291 0.4470 0.038 Uiso 1 1 calc R U . . .
H21B H 0.9929 0.4221 0.4075 0.038 Uiso 1 1 calc R U . . .
H21C H 1.0313 0.2942 0.4045 0.038 Uiso 1 1 calc R U . . .
C22 C 0.8368(3) 0.4947(4) 0.34230(19) 0.0322(14) Uani 1 1 d . . . . .
H22A H 0.8447 0.5217 0.3135 0.048 Uiso 1 1 calc R U . . .
H22B H 0.8705 0.5250 0.3614 0.048 Uiso 1 1 calc R U . . .
H22C H 0.7968 0.5290 0.3510 0.048 Uiso 1 1 calc R U . . .
C23 C 0.8720(3) 0.2436(5) 0.24007(16) 0.0286(13) Uani 1 1 d . . . . .
H23A H 0.8461 0.1996 0.2187 0.043 Uiso 1 1 calc R U . . .
H23B H 0.9154 0.2462 0.2312 0.043 Uiso 1 1 calc R U . . .
H23C H 0.8563 0.3291 0.2433 0.043 Uiso 1 1 calc R U . . .
C24 C 1.0295(3) 0.0681(6) 0.31408(19) 0.0382(15) Uani 1 1 d . . . . .
H24A H 1.0471 -0.0150 0.3198 0.057 Uiso 1 1 calc R U . . .
H24B H 1.0597 0.1321 0.3235 0.057 Uiso 1 1 calc R U . . .
H24C H 1.0204 0.0773 0.2837 0.057 Uiso 1 1 calc R U . . .
C25 C 0.1570(2) 0.8814(4) 0.42166(15) 0.0175(10) Uani 1 1 d . . . . .
C26 C 0.1447(2) 0.9459(5) 0.46044(16) 0.0214(11) Uani 1 1 d . . . . .
H26 H 0.1371 0.8979 0.4849 0.026 Uiso 1 1 calc R U . . .
C27 C 0.1435(3) 1.0778(5) 0.46346(17) 0.0270(12) Uani 1 1 d . . . . .
H27 H 0.1345 1.1161 0.4896 0.032 Uiso 1 1 calc R U . . .
C28 C 0.1554(3) 1.1534(5) 0.42805(19) 0.0281(13) Uani 1 1 d . . . . .
H28 H 0.1551 1.2419 0.4302 0.034 Uiso 1 1 calc R U . . .
C29 C 0.1678(3) 1.0945(5) 0.38953(18) 0.0255(12) Uani 1 1 d . . . . .
H29 H 0.1761 1.1436 0.3654 0.031 Uiso 1 1 calc R U . . .
C30 C 0.1679(2) 0.9612(4) 0.38661(16) 0.0212(11) Uani 1 1 d . . . . .
H30 H 0.1756 0.9240 0.3601 0.025 Uiso 1 1 calc R U . . .
C31 C 0.1829(2) 0.6550(4) 0.37849(15) 0.0179(11) Uani 1 1 d . . . . .
C32 C 0.1604(3) 0.5365(5) 0.36303(16) 0.0243(12) Uani 1 1 d . . . . .
H32 H 0.1231 0.5033 0.3739 0.029 Uiso 1 1 calc R U . . .
C33 C 0.1919(3) 0.4668(5) 0.33198(17) 0.0292(13) Uani 1 1 d . . . . .
H33 H 0.1759 0.3882 0.3229 0.035 Uiso 1 1 calc R U . . .
C34 C 0.2469(3) 0.5141(5) 0.31470(17) 0.0318(14) Uani 1 1 d . . . . .
H34 H 0.2675 0.4687 0.2936 0.038 Uiso 1 1 calc R U . . .
C35 C 0.2703(3) 0.6282(6) 0.32902(17) 0.0313(13) Uani 1 1 d . . . . .
H35 H 0.3076 0.6602 0.3178 0.038 Uiso 1 1 calc R U . . .
C36 C 0.2390(2) 0.6985(5) 0.36056(16) 0.0240(12) Uani 1 1 d . . . . .
H36 H 0.2562 0.7761 0.3697 0.029 Uiso 1 1 calc R U . . .
C37 C 0.1811(2) 0.6515(4) 0.46119(14) 0.0150(10) Uani 1 1 d . . . . .
C38 C 0.2373(2) 0.6941(4) 0.48206(15) 0.0191(11) Uani 1 1 d . . . . .
H38 H 0.2539 0.7723 0.4738 0.023 Uiso 1 1 calc R U . . .
C39 C 0.2695(3) 0.6265(5) 0.51429(16) 0.0233(12) Uani 1 1 d . . . . .
H39 H 0.3070 0.6590 0.5269 0.028 Uiso 1 1 calc R U . . .
C40 C 0.2458(3) 0.5097(5) 0.52794(16) 0.0247(12) Uani 1 1 d . . . . .
H40 H 0.2666 0.4639 0.5499 0.030 Uiso 1 1 calc R U . . .
C41 C 0.1901(3) 0.4635(4) 0.50784(16) 0.0241(12) Uani 1 1 d . . . . .
H41 H 0.1738 0.3851 0.5161 0.029 Uiso 1 1 calc R U . . .
C42 C 0.1590(3) 0.5327(4) 0.47587(16) 0.0227(12) Uani 1 1 d . . . . .
H42 H 0.1216 0.4996 0.4633 0.027 Uiso 1 1 calc R U . . .
C43 C 0.0704(2) 0.7070(4) 0.41622(16) 0.0190(11) Uani 1 1 d . . . . .
C44 C 0.0350(2) 0.7019(4) 0.37735(17) 0.0217(11) Uani 1 1 d . . . . .
H44 H 0.0568 0.7004 0.3518 0.026 Uiso 1 1 calc R U . . .
C45 C -0.0314(3) 0.6990(4) 0.37506(18) 0.0264(12) Uani 1 1 d . . . . .
H45 H -0.0529 0.6951 0.3484 0.032 Uiso 1 1 calc R U . . .
C46 C -0.0658(3) 0.7019(4) 0.41252(19) 0.0289(13) Uani 1 1 d . . . . .
H46 H -0.1102 0.7007 0.4114 0.035 Uiso 1 1 calc R U . . .
C47 C -0.0317(3) 0.7068(5) 0.45173(19) 0.0344(14) Uani 1 1 d . . . . .
H47 H -0.0536 0.7087 0.4772 0.041 Uiso 1 1 calc R U . . .
C48 C 0.0338(3) 0.7089(5) 0.45332(18) 0.0286(13) Uani 1 1 d . . . . .
H48 H 0.0550 0.7117 0.4801 0.034 Uiso 1 1 calc R U . . .
C49 C 0.3633(2) 0.3267(4) 0.64696(16) 0.0188(11) Uani 1 1 d . . . . .
C50 C 0.3465(2) 0.4547(4) 0.64809(18) 0.0238(12) Uani 1 1 d . . . . .
H50 H 0.3194 0.4823 0.6692 0.029 Uiso 1 1 calc R U . . .
C51 C 0.3687(3) 0.5432(5) 0.6190(2) 0.0322(14) Uani 1 1 d . . . . .
H51 H 0.3555 0.6278 0.6206 0.039 Uiso 1 1 calc R U . . .
C52 C 0.4098(3) 0.5075(5) 0.58774(19) 0.0329(14) Uani 1 1 d . . . . .
H52 H 0.4247 0.5668 0.5682 0.039 Uiso 1 1 calc R U . . .
C53 C 0.4285(3) 0.3817(5) 0.58600(17) 0.0276(13) Uani 1 1 d . . . . .
H53 H 0.4572 0.3561 0.5655 0.033 Uiso 1 1 calc R U . . .
C54 C 0.4053(3) 0.2935(4) 0.61421(17) 0.0249(12) Uani 1 1 d . . . . .
H54 H 0.4178 0.2087 0.6117 0.030 Uiso 1 1 calc R U . . .
C55 C 0.2998(2) 0.1136(4) 0.64129(16) 0.0183(11) Uani 1 1 d . . . . .
C56 C 0.2471(3) 0.1534(5) 0.61641(17) 0.0251(12) Uani 1 1 d . . . . .
H56 H 0.2290 0.2320 0.6226 0.030 Uiso 1 1 calc R U . . .
C57 C 0.2199(3) 0.0819(5) 0.58283(17) 0.0280(13) Uani 1 1 d . . . . .
H57 H 0.1838 0.1117 0.5677 0.034 Uiso 1 1 calc R U . . .
C58 C 0.2468(3) -0.0339(5) 0.57203(17) 0.0297(14) Uani 1 1 d . . . . .
H58 H 0.2295 -0.0819 0.5493 0.036 Uiso 1 1 calc R U . . .
C59 C 0.2999(3) -0.0771(4) 0.59567(17) 0.0259(13) Uani 1 1 d . . . . .
H59 H 0.3185 -0.1547 0.5887 0.031 Uiso 1 1 calc R U . . .
C60 C 0.3254(3) -0.0051(4) 0.62965(16) 0.0221(12) Uani 1 1 d . . . . .
H60 H 0.3607 -0.0365 0.6453 0.027 Uiso 1 1 calc R U . . .
C61 C 0.3916(3) 0.1390(4) 0.70499(16) 0.0210(11) Uani 1 1 d . . . . .
C62 C 0.4548(3) 0.1815(5) 0.70856(17) 0.0241(12) Uani 1 1 d . . . . .
H62 H 0.4664 0.2529 0.6929 0.029 Uiso 1 1 calc R U . . .
C63 C 0.5013(3) 0.1209(5) 0.73479(18) 0.0316(13) Uani 1 1 d . . . . .
H63 H 0.5424 0.1542 0.7368 0.038 Uiso 1 1 calc R U . . .
C64 C 0.4869(3) 0.0133(5) 0.75747(18) 0.0356(15) Uani 1 1 d . . . . .
H64 H 0.5180 -0.0283 0.7743 0.043 Uiso 1 1 calc R U . . .
C65 C 0.4247(3) -0.0319(5) 0.75462(18) 0.0330(14) Uani 1 1 d . . . . .
H65 H 0.4138 -0.1046 0.7698 0.040 Uiso 1 1 calc R U . . .
C66 C 0.3789(3) 0.0298(5) 0.72951(17) 0.0268(13) Uani 1 1 d . . . . .
H66 H 0.3376 -0.0024 0.7287 0.032 Uiso 1 1 calc R U . . .
C67 C 0.2841(3) 0.2677(5) 0.71153(16) 0.0227(12) Uani 1 1 d . . . . .
C68 C 0.3047(3) 0.3641(5) 0.74062(17) 0.0316(13) Uani 1 1 d . . . . .
H68 H 0.3470 0.3914 0.7407 0.038 Uiso 1 1 calc R U . . .
C69 C 0.2630(3) 0.4195(5) 0.76938(17) 0.0331(14) Uani 1 1 d . . . . .
H69 H 0.2774 0.4848 0.7875 0.040 Uiso 1 1 calc R U . . .
C70 C 0.2011(3) 0.3787(5) 0.77128(17) 0.0337(15) Uani 1 1 d . . . . .
H70 H 0.1737 0.4159 0.7906 0.040 Uiso 1 1 calc R U . . .
C71 C 0.1796(3) 0.2816(5) 0.74420(18) 0.0300(14) Uani 1 1 d . . . . .
H71 H 0.1378 0.2524 0.7453 0.036 Uiso 1 1 calc R U . . .
C72 C 0.2212(3) 0.2280(5) 0.71519(17) 0.0250(12) Uani 1 1 d . . . . .
H72 H 0.2061 0.1624 0.6974 0.030 Uiso 1 1 calc R U . . .

loop_
_atom_site_aniso_label
_atom_site_aniso_U_11
_atom_site_aniso_U_22
_atom_site_aniso_U_33
_atom_site_aniso_U_23
_atom_site_aniso_U_13
_atom_site_aniso_U_12
Co1 0.0142(4) 0.0186(3) 0.0166(3) 0.0010(3) 0.0020(3) 0.0016(3)
Co2 0.0163(4) 0.0141(3) 0.0125(3) -0.0003(2) 0.0041(3) -0.0036(2)
Br1 0.0372(4) 0.0496(4) 0.0518(4) 0.0225(3) -0.0118(3) -0.0101(3)
Br2 0.0561(5) 0.0656(4) 0.0348(4) 0.0069(3) 0.0129(3) -0.0394(3)
N1 0.015(2) 0.020(2) 0.029(2) -0.0035(18) 0.0052(19) -0.0002(16)
N2 0.019(2) 0.020(2) 0.021(2) -0.0024(17) -0.0020(19) 0.0055(17)
N3 0.032(3) 0.035(3) 0.017(2) 0.0042(19) -0.002(2) -0.003(2)
N4 0.026(3) 0.019(2) 0.038(3) 0.0057(19) 0.002(2) 0.0032(18)
N5 0.016(2) 0.0155(19) 0.015(2) -0.0004(16) 0.0023(17) 0.0003(15)
N6 0.025(2) 0.0088(18) 0.021(2) -0.0045(16) 0.0044(19) -0.0013(16)
N7 0.021(2) 0.0172(19) 0.018(2) -0.0053(17) 0.0031(18) -0.0026(16)
N8 0.021(3) 0.022(2) 0.025(2) -0.0102(18) -0.0013(19) 0.0039(17)
B1 0.020(3) 0.018(3) 0.014(3) -0.005(2) 0.002(2) 0.000(2)
B2 0.019(3) 0.011(2) 0.027(3) -0.003(2) 0.006(3) 0.001(2)
C1 0.015(3) 0.026(3) 0.055(4) -0.009(3) 0.013(3) 0.002(2)
C2 0.018(3) 0.022(3) 0.063(4) 0.000(3) 0.004(3) 0.006(2)
C3 0.046(4) 0.032(3) 0.049(4) 0.021(3) -0.010(3) 0.003(3)
C4 0.052(4) 0.046(4) 0.030(3) 0.020(3) -0.010(3) -0.002(3)
C5 0.044(4) 0.056(4) 0.016(3) -0.007(3) -0.004(3) 0.000(3)
C6 0.042(4) 0.028(3) 0.029(3) -0.009(2) -0.002(3) -0.003(2)
C7 0.024(3) 0.021(3) 0.033(3) -0.005(2) 0.001(2) -0.007(2)
C8 0.019(3) 0.021(3) 0.041(3) -0.002(2) 0.004(3) -0.007(2)
C9 0.041(4) 0.031(3) 0.029(3) 0.002(2) 0.014(3) -0.007(2)
C10 0.033(4) 0.022(3) 0.057(4) -0.003(3) 0.004(3) -0.006(2)
C11 0.039(4) 0.067(4) 0.027(3) 0.009(3) 0.009(3) -0.005(3)
C12 0.032(4) 0.030(3) 0.049(4) -0.004(3) 0.005(3) 0.013(2)
C13 0.033(3) 0.025(3) 0.017(3) -0.006(2) 0.007(2) 0.002(2)
C14 0.029(3) 0.026(3) 0.020(3) -0.005(2) 0.009(2) 0.002(2)
C15 0.021(3) 0.020(2) 0.031(3) -0.002(2) 0.001(2) 0.001(2)
C16 0.018(3) 0.021(2) 0.025(3) -0.003(2) 0.001(2) -0.003(2)
C17 0.023(3) 0.026(3) 0.025(3) -0.016(2) 0.001(2) 0.002(2)
C18 0.033(3) 0.015(2) 0.036(3) -0.011(2) -0.002(3) 0.004(2)
C19 0.039(4) 0.016(2) 0.031(3) -0.002(2) -0.010(3) 0.007(2)
C20 0.029(3) 0.022(2) 0.020(3) 0.004(2) -0.003(2) -0.002(2)
C21 0.032(3) 0.025(3) 0.020(3) -0.001(2) 0.000(2) -0.004(2)
C22 0.041(4) 0.014(2) 0.041(3) -0.004(2) -0.005(3) 0.000(2)
C23 0.036(4) 0.037(3) 0.012(3) 0.000(2) -0.006(2) -0.010(2)
C24 0.022(3) 0.060(4) 0.032(3) -0.022(3) -0.003(3) 0.010(3)
C25 0.012(3) 0.021(2) 0.019(3) -0.005(2) -0.002(2) 0.0006(19)
C26 0.022(3) 0.022(3) 0.020(3) -0.002(2) 0.001(2) -0.001(2)
C27 0.027(3) 0.029(3) 0.025(3) -0.013(2) -0.001(2) 0.005(2)
C28 0.022(3) 0.019(3) 0.042(3) -0.004(2) -0.012(3) 0.004(2)
C29 0.024(3) 0.021(3) 0.031(3) 0.004(2) -0.009(2) 0.001(2)
C30 0.018(3) 0.027(3) 0.019(3) -0.001(2) -0.001(2) 0.001(2)
C31 0.025(3) 0.018(2) 0.011(2) 0.0003(19) -0.001(2) 0.0041(19)
C32 0.032(3) 0.023(3) 0.018(3) 0.001(2) 0.002(2) 0.003(2)
C33 0.041(4) 0.024(3) 0.022(3) -0.007(2) -0.005(3) 0.010(2)
C34 0.044(4) 0.037(3) 0.014(3) -0.008(2) -0.003(3) 0.023(3)
C35 0.024(3) 0.050(3) 0.020(3) 0.003(3) 0.004(2) 0.017(3)
C36 0.019(3) 0.030(3) 0.022(3) -0.001(2) -0.001(2) 0.006(2)
C37 0.013(3) 0.020(2) 0.012(2) -0.0065(19) 0.004(2) -0.0004(18)
C38 0.021(3) 0.019(2) 0.018(3) -0.002(2) 0.006(2) 0.001(2)
C39 0.022(3) 0.029(3) 0.018(3) -0.008(2) -0.002(2) 0.008(2)
C40 0.030(3) 0.025(3) 0.020(3) -0.002(2) 0.008(2) 0.012(2)
C41 0.037(3) 0.013(2) 0.023(3) 0.000(2) 0.012(3) 0.002(2)
C42 0.022(3) 0.024(3) 0.022(3) -0.006(2) 0.009(2) 0.000(2)
C43 0.023(3) 0.010(2) 0.025(3) -0.0035(19) 0.001(2) -0.0013(18)
C44 0.023(3) 0.017(2) 0.025(3) -0.001(2) -0.002(2) -0.002(2)
C45 0.030(3) 0.016(2) 0.032(3) 0.002(2) -0.012(3) -0.003(2)
C46 0.020(3) 0.018(3) 0.048(4) -0.010(2) 0.005(3) 0.000(2)
C47 0.024(3) 0.044(3) 0.036(3) -0.016(3) 0.010(3) -0.001(2)
C48 0.025(3) 0.038(3) 0.023(3) -0.013(2) 0.002(2) 0.001(2)
C49 0.017(3) 0.015(2) 0.024(3) -0.002(2) 0.000(2) 0.0005(19)
C50 0.019(3) 0.018(2) 0.034(3) 0.001(2) 0.000(2) 0.002(2)
C51 0.027(3) 0.014(2) 0.056(4) 0.002(2) -0.003(3) -0.001(2)
C52 0.034(4) 0.026(3) 0.038(3) 0.015(2) -0.003(3) -0.010(2)
C53 0.026(3) 0.030(3) 0.028(3) -0.002(2) 0.004(2) -0.009(2)
C54 0.030(3) 0.017(2) 0.029(3) -0.004(2) 0.005(2) 0.001(2)
C55 0.018(3) 0.016(2) 0.021(3) 0.004(2) 0.008(2) -0.0042(19)
C56 0.031(3) 0.018(2) 0.026(3) 0.000(2) 0.006(3) 0.003(2)
C57 0.025(3) 0.032(3) 0.027(3) 0.001(2) -0.001(2) -0.004(2)
C58 0.039(4) 0.026(3) 0.024(3) -0.002(2) 0.008(3) -0.015(2)
C59 0.040(4) 0.010(2) 0.029(3) -0.003(2) 0.013(3) -0.007(2)
C60 0.024(3) 0.016(2) 0.027(3) 0.005(2) 0.009(2) 0.001(2)
C61 0.029(3) 0.017(2) 0.018(3) -0.005(2) 0.007(2) 0.004(2)
C62 0.028(3) 0.019(2) 0.025(3) -0.001(2) -0.001(2) 0.006(2)
C63 0.029(3) 0.029(3) 0.037(3) -0.004(3) -0.001(3) 0.006(2)
C64 0.043(4) 0.035(3) 0.029(3) -0.005(3) -0.002(3) 0.021(3)
C65 0.048(4) 0.024(3) 0.028(3) 0.004(2) 0.009(3) 0.009(3)
C66 0.033(3) 0.023(3) 0.025(3) 0.000(2) 0.008(3) 0.004(2)
C67 0.031(3) 0.022(2) 0.015(3) 0.005(2) 0.001(2) 0.009(2)
C68 0.035(4) 0.035(3) 0.024(3) -0.004(2) 0.000(3) 0.007(3)
C69 0.044(4) 0.035(3) 0.020(3) -0.010(2) -0.004(3) 0.015(3)
C70 0.045(4) 0.033(3) 0.023(3) 0.006(2) 0.015(3) 0.019(3)
C71 0.035(4) 0.022(3) 0.034(3) 0.010(2) 0.012(3) 0.006(2)
C72 0.031(3) 0.019(2) 0.026(3) 0.003(2) 0.011(2) 0.003(2)

loop_
_atom_type_symbol
_atom_type_description
_atom_type_scat_dispersion_real
_atom_type_scat_dispersion_imag
_atom_type_scat_source
C C 0.0033 0.0016 'International Tables Vol C Tables 4.2.6.8 and 6.1.1.4'
H H 0.0000 0.0000 'International Tables Vol C Tables 4.2.6.8 and 6.1.1.4'
N N 0.0061 0.0033 'International Tables Vol C Tables 4.2.6.8 and 6.1.1.4'
B B 0.0013 0.0007 'International Tables Vol C Tables 4.2.6.8 and 6.1.1.4'
Br Br -0.2901 2.4595 'International Tables Vol C Tables 4.2.6.8 and 6.1.1.4'
Co Co 0.3494 0.9721 'International Tables Vol C Tables 4.2.6.8 and 6.1.1.4'

loop_
_geom_angle_atom_site_label_1
_geom_angle_atom_site_label_2
_geom_angle_atom_site_label_3
_geom_angle
_geom_angle_site_symmetry_1
_geom_angle_site_symmetry_3
_geom_angle_publ_flag
N1 Co1 N3 135.26(18) . . ?
N1 Co1 N4 82.62(15) . . ?
N3 Co1 N4 82.31(17) . . ?
N1 Co1 N2 81.35(15) . . ?
N3 Co1 N2 81.23(16) . . ?
N4 Co1 N2 136.40(17) . . ?
N1 Co1 Br1 109.86(13) . . ?
N3 Co1 Br1 114.88(13) . . ?
N4 Co1 Br1 109.82(13) . . ?
N2 Co1 Br1 113.75(12) . . ?
N7 Co2 N5 136.29(14) . . ?
N7 Co2 N6 80.79(15) . . ?
N5 Co2 N6 82.32(15) . . ?
N7 Co2 N8 82.25(16) . . ?
N5 Co2 N8 81.79(15) . . ?
N6 Co2 N8 134.87(15) . . ?
N7 Co2 Br2 111.27(10) . . ?
N5 Co2 Br2 112.31(11) . . ?
N6 Co2 Br2 117.61(10) . . ?
N8 Co2 Br2 107.50(11) . . ?
C8 N1 C9 110.6(4) . . ?
C8 N1 C1 109.4(4) . . ?
C9 N1 C1 109.0(4) . . ?
C8 N1 Co1 106.9(3) . . ?
C9 N1 Co1 112.0(3) . . ?
C1 N1 Co1 109.0(3) . . ?
C6 N2 C7 110.7(4) . . ?
C6 N2 C12 110.3(4) . . ?
C7 N2 C12 109.1(4) . . ?
C6 N2 Co1 104.7(3) . . ?
C7 N2 Co1 108.8(3) . . ?
C12 N2 Co1 113.1(3) . . ?
C11 N3 C5 109.3(4) . . ?
C11 N3 C4 110.3(5) . . ?
C5 N3 C4 109.7(5) . . ?
C11 N3 Co1 111.7(4) . . ?
C5 N3 Co1 110.0(3) . . ?
C4 N3 Co1 105.9(3) . . ?
C3 N4 C10 109.5(4) . . ?
C3 N4 C2 111.3(5) . . ?
C10 N4 C2 108.9(4) . . ?
C3 N4 Co1 108.3(3) . . ?
C10 N4 Co1 115.2(4) . . ?
C2 N4 Co1 103.6(3) . . ?
C20 N5 C13 110.4(4) . . ?
C20 N5 C21 110.4(4) . . ?
C13 N5 C21 109.1(4) . . ?
C20 N5 Co2 105.9(3) . . ?
C13 N5 Co2 109.0(3) . . ?
C21 N5 Co2 112.1(3) . . ?
C15 N6 C14 110.9(4) . . ?
C15 N6 C22 110.0(4) . . ?
C14 N6 C22 110.1(4) . . ?
C15 N6 Co2 110.6(3) . . ?
C14 N6 Co2 104.3(3) . . ?
C22 N6 Co2 110.9(3) . . ?
C16 N7 C17 110.6(4) . . ?
C16 N7 C23 110.9(4) . . ?
C17 N7 C23 109.9(4) . . ?
C16 N7 Co2 106.4(3) . . ?
C17 N7 Co2 108.4(3) . . ?
C23 N7 Co2 110.5(3) . . ?
C18 N8 C19 111.8(4) . . ?
C18 N8 C24 109.9(4) . . ?
C19 N8 C24 107.6(4) . . ?
C18 N8 Co2 104.6(3) . . ?
C19 N8 Co2 109.4(3) . . ?
C24 N8 Co2 113.7(3) . . ?
C43 B1 C37 112.4(4) . . ?
C43 B1 C31 112.0(4) . . ?
C37 B1 C31 102.5(4) . . ?
C43 B1 C25 103.0(4) . . ?
C37 B1 C25 112.4(4) . . ?
C31 B1 C25 115.0(4) . . ?
C61 B2 C67 107.0(4) . . ?
C61 B2 C55 111.3(4) . . ?
C67 B2 C55 112.7(4) . . ?
C61 B2 C49 111.1(4) . . ?
C67 B2 C49 111.2(4) . . ?
C55 B2 C49 103.7(4) . . ?
C2 C1 N1 110.8(4) . . ?
C2 C1 H1A 109.5 . . ?
N1 C1 H1A 109.5 . . ?
C2 C1 H1B 109.5 . . ?
N1 C1 H1B 109.5 . . ?
H1A C1 H1B 108.1 . . ?
C1 C2 N4 110.2(5) . . ?
C1 C2 H2A 109.6 . . ?
N4 C2 H2A 109.6 . . ?
C1 C2 H2B 109.6 . . ?
N4 C2 H2B 109.6 . . ?
H2A C2 H2B 108.1 . . ?
N4 C3 C4 110.9(4) . . ?
N4 C3 H3A 109.5 . . ?
C4 C3 H3A 109.5 . . ?
N4 C3 H3B 109.5 . . ?
C4 C3 H3B 109.5 . . ?
H3A C3 H3B 108.1 . . ?
N3 C4 C3 109.8(5) . . ?
N3 C4 H4A 109.7 . . ?
C3 C4 H4A 109.7 . . ?
N3 C4 H4B 109.7 . . ?
C3 C4 H4B 109.7 . . ?
H4A C4 H4B 108.2 . . ?
N3 C5 C6 110.6(4) . . ?
N3 C5 H5A 109.5 . . ?
C6 C5 H5A 109.5 . . ?
N3 C5 H5B 109.5 . . ?
C6 C5 H5B 109.5 . . ?
H5A C5 H5B 108.1 . . ?
N2 C6 C5 110.3(5) . . ?
N2 C6 H6A 109.6 . . ?
C5 C6 H6A 109.6 . . ?
N2 C6 H6B 109.6 . . ?
C5 C6 H6B 109.6 . . ?
H6A C6 H6B 108.1 . . ?
N2 C7 C8 110.0(4) . . ?
N2 C7 H7A 109.7 . . ?
C8 C7 H7A 109.7 . . ?
N2 C7 H7B 109.7 . . ?
C8 C7 H7B 109.7 . . ?
H7A C7 H7B 108.2 . . ?
N1 C8 C7 109.5(4) . . ?
N1 C8 H8A 109.8 . . ?
C7 C8 H8A 109.8 . . ?
N1 C8 H8B 109.8 . . ?
C7 C8 H8B 109.8 . . ?
H8A C8 H8B 108.2 . . ?
N1 C9 H9A 109.5 . . ?
N1 C9 H9B 109.5 . . ?
H9A C9 H9B 109.5 . . ?
N1 C9 H9C 109.5 . . ?
H9A C9 H9C 109.5 . . ?
H9B C9 H9C 109.5 . . ?
N4 C10 H10A 109.5 . . ?
N4 C10 H10B 109.5 . . ?
H10A C10 H10B 109.5 . . ?
N4 C10 H10C 109.5 . . ?
H10A C10 H10C 109.5 . . ?
H10B C10 H10C 109.5 . . ?
N3 C11 H11A 109.5 . . ?
N3 C11 H11B 109.5 . . ?
H11A C11 H11B 109.5 . . ?
N3 C11 H11C 109.5 . . ?
H11A C11 H11C 109.5 . . ?
H11B C11 H11C 109.5 . . ?
N2 C12 H12A 109.5 . . ?
N2 C12 H12B 109.5 . . ?
H12A C12 H12B 109.5 . . ?
N2 C12 H12C 109.5 . . ?
H12A C12 H12C 109.5 . . ?
H12B C12 H12C 109.5 . . ?
N5 C13 C14 109.6(4) . . ?
N5 C13 H13A 109.7 . . ?
C14 C13 H13A 109.7 . . ?
N5 C13 H13B 109.7 . . ?
C14 C13 H13B 109.7 . . ?
H13A C13 H13B 108.2 . . ?
N6 C14 C13 111.4(4) . . ?
N6 C14 H14A 109.3 . . ?
C13 C14 H14A 109.3 . . ?
N6 C14 H14B 109.3 . . ?
C13 C14 H14B 109.3 . . ?
H14A C14 H14B 108.0 . . ?
N6 C15 C16 110.0(4) . . ?
N6 C15 H15A 109.7 . . ?
C16 C15 H15A 109.7 . . ?
N6 C15 H15B 109.7 . . ?
C16 C15 H15B 109.7 . . ?
H15A C15 H15B 108.2 . . ?
N7 C16 C15 110.1(4) . . ?
N7 C16 H16A 109.6 . . ?
C15 C16 H16A 109.6 . . ?
N7 C16 H16B 109.6 . . ?
C15 C16 H16B 109.6 . . ?
H16A C16 H16B 108.2 . . ?
N7 C17 C18 110.5(4) . . ?
N7 C17 H17A 109.5 . . ?
C18 C17 H17A 109.5 . . ?
N7 C17 H17B 109.5 . . ?
C18 C17 H17B 109.5 . . ?
H17A C17 H17B 108.1 . . ?
N8 C18 C17 109.9(4) . . ?
N8 C18 H18A 109.7 . . ?
C17 C18 H18A 109.7 . . ?
N8 C18 H18B 109.7 . . ?
C17 C18 H18B 109.7 . . ?
H18A C18 H18B 108.2 . . ?
N8 C19 C20 109.9(4) . . ?
N8 C19 H19A 109.7 . . ?
C20 C19 H19A 109.7 . . ?
N8 C19 H19B 109.7 . . ?
C20 C19 H19B 109.7 . . ?
H19A C19 H19B 108.2 . . ?
N5 C20 C19 110.4(4) . . ?
N5 C20 H20A 109.6 . . ?
C19 C20 H20A 109.6 . . ?
N5 C20 H20B 109.6 . . ?
C19 C20 H20B 109.6 . . ?
H20A C20 H20B 108.1 . . ?
N5 C21 H21A 109.5 . . ?
N5 C21 H21B 109.5 . . ?
H21A C21 H21B 109.5 . . ?
N5 C21 H21C 109.5 . . ?
H21A C21 H21C 109.5 . . ?
H21B C21 H21C 109.5 . . ?
N6 C22 H22A 109.5 . . ?
N6 C22 H22B 109.5 . . ?
H22A C22 H22B 109.5 . . ?
N6 C22 H22C 109.5 . . ?
H22A C22 H22C 109.5 . . ?
H22B C22 H22C 109.5 . . ?
N7 C23 H23A 109.5 . . ?
N7 C23 H23B 109.5 . . ?
H23A C23 H23B 109.5 . . ?
N7 C23 H23C 109.5 . . ?
H23A C23 H23C 109.5 . . ?
H23B C23 H23C 109.5 . . ?
N8 C24 H24A 109.5 . . ?
N8 C24 H24B 109.5 . . ?
H24A C24 H24B 109.5 . . ?
N8 C24 H24C 109.5 . . ?
H24A C24 H24C 109.5 . . ?
H24B C24 H24C 109.5 . . ?
C30 C25 C26 114.7(4) . . ?
C30 C25 B1 125.3(4) . . ?
C26 C25 B1 119.4(4) . . ?
C27 C26 C25 122.6(5) . . ?
C27 C26 H26 118.7 . . ?
C25 C26 H26 118.7 . . ?
C26 C27 C28 120.8(5) . . ?
C26 C27 H27 119.6 . . ?
C28 C27 H27 119.6 . . ?
C29 C28 C27 118.6(5) . . ?
C29 C28 H28 120.7 . . ?
C27 C28 H28 120.7 . . ?
C28 C29 C30 120.2(5) . . ?
C28 C29 H29 119.9 . . ?
C30 C29 H29 119.9 . . ?
C25 C30 C29 123.1(5) . . ?
C25 C30 H30 118.5 . . ?
C29 C30 H30 118.5 . . ?
C36 C31 C32 115.4(4) . . ?
C36 C31 B1 124.3(4) . . ?
C32 C31 B1 120.0(4) . . ?
C33 C32 C31 122.5(5) . . ?
C33 C32 H32 118.8 . . ?
C31 C32 H32 118.8 . . ?
C34 C33 C32 120.3(5) . . ?
C34 C33 H33 119.9 . . ?
C32 C33 H33 119.9 . . ?
C35 C34 C33 119.0(5) . . ?
C35 C34 H34 120.5 . . ?
C33 C34 H34 120.5 . . ?
C34 C35 C36 121.0(5) . . ?
C34 C35 H35 119.5 . . ?
C36 C35 H35 119.5 . . ?
C31 C36 C35 121.9(5) . . ?
C31 C36 H36 119.0 . . ?
C35 C36 H36 119.0 . . ?
C38 C37 C42 114.4(5) . . ?
C38 C37 B1 122.9(4) . . ?
C42 C37 B1 122.3(4) . . ?
C39 C38 C37 123.6(5) . . ?
C39 C38 H38 118.2 . . ?
C37 C38 H38 118.2 . . ?
C38 C39 C40 120.1(5) . . ?
C38 C39 H39 120.0 . . ?
C40 C39 H39 120.0 . . ?
C41 C40 C39 118.1(5) . . ?
C41 C40 H40 120.9 . . ?
C39 C40 H40 120.9 . . ?
C42 C41 C40 120.6(5) . . ?
C42 C41 H41 119.7 . . ?
C40 C41 H41 119.7 . . ?
C41 C42 C37 123.1(5) . . ?
C41 C42 H42 118.4 . . ?
C37 C42 H42 118.4 . . ?
C44 C43 C48 114.9(5) . . ?
C44 C43 B1 123.2(4) . . ?
C48 C43 B1 121.5(5) . . ?
C45 C44 C43 123.0(5) . . ?
C45 C44 H44 118.5 . . ?
C43 C44 H44 118.5 . . ?
C44 C45 C46 120.3(5) . . ?
C44 C45 H45 119.9 . . ?
C46 C45 H45 119.9 . . ?
C47 C46 C45 118.0(5) . . ?
C47 C46 H46 121.0 . . ?
C45 C46 H46 121.0 . . ?
C48 C47 C46 120.8(5) . . ?
C48 C47 H47 119.6 . . ?
C46 C47 H47 119.6 . . ?
C47 C48 C43 123.0(6) . . ?
C47 C48 H48 118.5 . . ?
C43 C48 H48 118.5 . . ?
C50 C49 C54 114.9(4) . . ?
C50 C49 B2 126.5(4) . . ?
C54 C49 B2 118.4(4) . . ?
C49 C50 C51 122.6(5) . . ?
C49 C50 H50 118.7 . . ?
C51 C50 H50 118.7 . . ?
C52 C51 C50 120.8(5) . . ?
C52 C51 H51 119.6 . . ?
C50 C51 H51 119.6 . . ?
C51 C52 C53 118.4(5) . . ?
C51 C52 H52 120.8 . . ?
C53 C52 H52 120.8 . . ?
C54 C53 C52 120.7(5) . . ?
C54 C53 H53 119.6 . . ?
C52 C53 H53 119.6 . . ?
C53 C54 C49 122.5(4) . . ?
C53 C54 H54 118.8 . . ?
C49 C54 H54 118.8 . . ?
C56 C55 C60 115.2(5) . . ?
C56 C55 B2 120.4(4) . . ?
C60 C55 B2 123.9(5) . . ?
C57 C56 C55 123.5(5) . . ?
C57 C56 H56 118.2 . . ?
C55 C56 H56 118.2 . . ?
C58 C57 C56 119.7(6) . . ?
C58 C57 H57 120.2 . . ?
C56 C57 H57 120.2 . . ?
C57 C58 C59 118.9(5) . . ?
C57 C58 H58 120.5 . . ?
C59 C58 H58 120.5 . . ?
C58 C59 C60 120.3(5) . . ?
C58 C59 H59 119.8 . . ?
C60 C59 H59 119.8 . . ?
C59 C60 C55 122.4(5) . . ?
C59 C60 H60 118.8 . . ?
C55 C60 H60 118.8 . . ?
C62 C61 C66 114.4(5) . . ?
C62 C61 B2 124.5(4) . . ?
C66 C61 B2 121.0(5) . . ?
C61 C62 C63 122.7(5) . . ?
C61 C62 H62 118.7 . . ?
C63 C62 H62 118.7 . . ?
C64 C63 C62 120.7(6) . . ?
C64 C63 H63 119.6 . . ?
C62 C63 H63 119.6 . . ?
C63 C64 C65 118.2(6) . . ?
C63 C64 H64 120.9 . . ?
C65 C64 H64 120.9 . . ?
C66 C65 C64 120.7(5) . . ?
C66 C65 H65 119.7 . . ?
C64 C65 H65 119.7 . . ?
C65 C66 C61 123.3(5) . . ?
C65 C66 H66 118.4 . . ?
C61 C66 H66 118.4 . . ?
C72 C67 C68 115.5(4) . . ?
C72 C67 B2 125.3(5) . . ?
C68 C67 B2 119.2(5) . . ?
C69 C68 C67 121.4(6) . . ?
C69 C68 H68 119.3 . . ?
C67 C68 H68 119.3 . . ?
C70 C69 C68 120.9(5) . . ?
C70 C69 H69 119.5 . . ?
C68 C69 H69 119.5 . . ?
C69 C70 C71 119.4(5) . . ?
C69 C70 H70 120.3 . . ?
C71 C70 H70 120.3 . . ?
C70 C71 C72 119.5(5) . . ?
C70 C71 H71 120.3 . . ?
C72 C71 H71 120.3 . . ?
C67 C72 C71 123.3(5) . . ?
C67 C72 H72 118.4 . . ?
C71 C72 H72 118.4 . . ?

loop_
_geom_bond_atom_site_label_1
_geom_bond_atom_site_label_2
_geom_bond_distance
_geom_bond_site_symmetry_2
_geom_bond_publ_flag
Co1 N1 2.137(4) . ?
Co1 N3 2.149(4) . ?
Co1 N4 2.166(4) . ?
Co1 N2 2.179(4) . ?
Co1 Br1 2.4017(10) . ?
Co2 N7 2.151(4) . ?
Co2 N5 2.154(4) . ?
Co2 N6 2.162(4) . ?
Co2 N8 2.174(4) . ?
Co2 Br2 2.3641(8) . ?
N1 C8 1.489(6) . ?
N1 C9 1.489(7) . ?
N1 C1 1.502(6) . ?
N2 C6 1.470(7) . ?
N2 C7 1.479(6) . ?
N2 C12 1.491(6) . ?
N3 C11 1.482(7) . ?
N3 C5 1.485(7) . ?
N3 C4 1.494(8) . ?
N4 C3 1.475(7) . ?
N4 C10 1.488(7) . ?
N4 C2 1.503(7) . ?
N5 C20 1.483(6) . ?
N5 C13 1.485(6) . ?
N5 C21 1.485(7) . ?
N6 C15 1.471(7) . ?
N6 C14 1.478(6) . ?
N6 C22 1.486(6) . ?
N7 C16 1.476(6) . ?
N7 C17 1.477(6) . ?
N7 C23 1.486(6) . ?
N8 C18 1.474(7) . ?
N8 C19 1.489(7) . ?
N8 C24 1.493(6) . ?
B1 C43 1.637(8) . ?
B1 C37 1.646(7) . ?
B1 C31 1.652(6) . ?
B1 C25 1.655(7) . ?
B2 C61 1.642(8) . ?
B2 C67 1.644(7) . ?
B2 C55 1.655(8) . ?
B2 C49 1.656(7) . ?
C1 C2 1.494(8) . ?
C1 H1A 0.9700 . ?
C1 H1B 0.9700 . ?
C2 H2A 0.9700 . ?
C2 H2B 0.9700 . ?
C3 C4 1.514(9) . ?
C3 H3A 0.9700 . ?
C3 H3B 0.9700 . ?
C4 H4A 0.9700 . ?
C4 H4B 0.9700 . ?
C5 C6 1.509(8) . ?
C5 H5A 0.9700 . ?
C5 H5B 0.9700 . ?
C6 H6A 0.9700 . ?
C6 H6B 0.9700 . ?
C7 C8 1.510(7) . ?
C7 H7A 0.9700 . ?
C7 H7B 0.9700 . ?
C8 H8A 0.9700 . ?
C8 H8B 0.9700 . ?
C9 H9A 0.9600 . ?
C9 H9B 0.9600 . ?
C9 H9C 0.9600 . ?
C10 H10A 0.9600 . ?
C10 H10B 0.9600 . ?
C10 H10C 0.9600 . ?
C11 H11A 0.9600 . ?
C11 H11B 0.9600 . ?
C11 H11C 0.9600 . ?
C12 H12A 0.9600 . ?
C12 H12B 0.9600 . ?
C12 H12C 0.9600 . ?
C13 C14 1.505(8) . ?
C13 H13A 0.9700 . ?
C13 H13B 0.9700 . ?
C14 H14A 0.9700 . ?
C14 H14B 0.9700 . ?
C15 C16 1.517(6) . ?
C15 H15A 0.9700 . ?
C15 H15B 0.9700 . ?
C16 H16A 0.9700 . ?
C16 H16B 0.9700 . ?
C17 C18 1.517(8) . ?
C17 H17A 0.9700 . ?
C17 H17B 0.9700 . ?
C18 H18A 0.9700 . ?
C18 H18B 0.9700 . ?
C19 C20 1.526(7) . ?
C19 H19A 0.9700 . ?
C19 H19B 0.9700 . ?
C20 H20A 0.9700 . ?
C20 H20B 0.9700 . ?
C21 H21A 0.9600 . ?
C21 H21B 0.9600 . ?
C21 H21C 0.9600 . ?
C22 H22A 0.9600 . ?
C22 H22B 0.9600 . ?
C22 H22C 0.9600 . ?
C23 H23A 0.9600 . ?
C23 H23B 0.9600 . ?
C23 H23C 0.9600 . ?
C24 H24A 0.9600 . ?
C24 H24B 0.9600 . ?
C24 H24C 0.9600 . ?
C25 C30 1.399(7) . ?
C25 C26 1.414(7) . ?
C26 C27 1.386(7) . ?
C26 H26 0.9300 . ?
C27 C28 1.386(8) . ?
C27 H27 0.9300 . ?
C28 C29 1.379(7) . ?
C28 H28 0.9300 . ?
C29 C30 1.400(7) . ?
C29 H29 0.9300 . ?
C30 H30 0.9300 . ?
C31 C36 1.396(7) . ?
C31 C32 1.406(7) . ?
C32 C33 1.396(7) . ?
C32 H32 0.9300 . ?
C33 C34 1.380(8) . ?
C33 H33 0.9300 . ?
C34 C35 1.362(8) . ?
C34 H34 0.9300 . ?
C35 C36 1.408(7) . ?
C35 H35 0.9300 . ?
C36 H36 0.9300 . ?
C37 C38 1.396(7) . ?
C37 C42 1.410(7) . ?
C38 C39 1.383(7) . ?
C38 H38 0.9300 . ?
C39 C40 1.393(7) . ?
C39 H39 0.9300 . ?
C40 C41 1.390(8) . ?
C40 H40 0.9300 . ?
C41 C42 1.375(8) . ?
C41 H41 0.9300 . ?
C42 H42 0.9300 . ?
C43 C44 1.395(7) . ?
C43 C48 1.408(7) . ?
C44 C45 1.391(7) . ?
C44 H44 0.9300 . ?
C45 C46 1.392(7) . ?
C45 H45 0.9300 . ?
C46 C47 1.390(9) . ?
C46 H46 0.9300 . ?
C47 C48 1.373(8) . ?
C47 H47 0.9300 . ?
C48 H48 0.9300 . ?
C49 C50 1.387(7) . ?
C49 C54 1.414(7) . ?
C50 C51 1.388(7) . ?
C50 H50 0.9300 . ?
C51 C52 1.374(8) . ?
C51 H51 0.9300 . ?
C52 C53 1.377(8) . ?
C52 H52 0.9300 . ?
C53 C54 1.375(7) . ?
C53 H53 0.9300 . ?
C54 H54 0.9300 . ?
C55 C56 1.390(8) . ?
C55 C60 1.407(6) . ?
C56 C57 1.390(8) . ?
C56 H56 0.9300 . ?
C57 C58 1.385(7) . ?
C57 H57 0.9300 . ?
C58 C59 1.387(8) . ?
C58 H58 0.9300 . ?
C59 C60 1.389(7) . ?
C59 H59 0.9300 . ?
C60 H60 0.9300 . ?
C61 C62 1.397(8) . ?
C61 C66 1.406(7) . ?
C62 C63 1.400(8) . ?
C62 H62 0.9300 . ?
C63 C64 1.370(8) . ?
C63 H63 0.9300 . ?
C64 C65 1.386(8) . ?
C64 H64 0.9300 . ?
C65 C66 1.375(8) . ?
C65 H65 0.9300 . ?
C66 H66 0.9300 . ?
C67 C72 1.390(7) . ?
C67 C68 1.413(8) . ?
C68 C69 1.400(7) . ?
C68 H68 0.9300 . ?
C69 C70 1.368(8) . ?
C69 H69 0.9300 . ?
C70 C71 1.385(8) . ?
C70 H70 0.9300 . ?
C71 C72 1.395(7) . ?
C71 H71 0.9300 . ?
C72 H72 0.9300 . ?

loop_
_geom_torsion_atom_site_label_1
_geom_torsion_atom_site_label_2
_geom_torsion_atom_site_label_3
_geom_torsion_atom_site_label_4
_geom_torsion
_geom_torsion_site_symmetry_1
_geom_torsion_site_symmetry_2
_geom_torsion_site_symmetry_3
_geom_torsion_site_symmetry_4
_geom_torsion_publ_flag
C8 N1 C1 C2 -88.7(5) . . . . ?
C9 N1 C1 C2 150.3(5) . . . . ?
Co1 N1 C1 C2 27.8(5) . . . . ?
N1 C1 C2 N4 -53.2(6) . . . . ?
C3 N4 C2 C1 165.2(4) . . . . ?
C10 N4 C2 C1 -74.0(5) . . . . ?
Co1 N4 C2 C1 49.0(5) . . . . ?
C10 N4 C3 C4 159.1(5) . . . . ?
C2 N4 C3 C4 -80.5(6) . . . . ?
Co1 N4 C3 C4 32.7(6) . . . . ?
C11 N3 C4 C3 -75.7(6) . . . . ?
C5 N3 C4 C3 163.9(5) . . . . ?
Co1 N3 C4 C3 45.2(5) . . . . ?
N4 C3 C4 N3 -53.8(7) . . . . ?
C11 N3 C5 C6 149.5(5) . . . . ?
C4 N3 C5 C6 -89.5(6) . . . . ?
Co1 N3 C5 C6 26.5(6) . . . . ?
C7 N2 C6 C5 166.0(4) . . . . ?
C12 N2 C6 C5 -73.1(5) . . . . ?
Co1 N2 C6 C5 48.9(5) . . . . ?
N3 C5 C6 N2 -52.1(6) . . . . ?
C6 N2 C7 C8 -81.8(5) . . . . ?
C12 N2 C7 C8 156.7(5) . . . . ?
Co1 N2 C7 C8 32.8(5) . . . . ?
C9 N1 C8 C7 -75.7(5) . . . . ?
C1 N1 C8 C7 164.2(4) . . . . ?
Co1 N1 C8 C7 46.4(5) . . . . ?
N2 C7 C8 N1 -54.0(6) . . . . ?
C20 N5 C13 C14 -84.9(5) . . . . ?
C21 N5 C13 C14 153.7(4) . . . . ?
Co2 N5 C13 C14 31.0(4) . . . . ?
C15 N6 C14 C13 166.1(4) . . . . ?
C22 N6 C14 C13 -72.0(5) . . . . ?
Co2 N6 C14 C13 47.0(4) . . . . ?
N5 C13 C14 N6 -54.2(5) . . . . ?
C14 N6 C15 C16 -87.3(5) . . . . ?
C22 N6 C15 C16 150.7(4) . . . . ?
Co2 N6 C15 C16 27.9(4) . . . . ?
C17 N7 C16 C15 164.8(4) . . . . ?
C23 N7 C16 C15 -73.0(5) . . . . ?
Co2 N7 C16 C15 47.2(5) . . . . ?
N6 C15 C16 N7 -51.1(5) . . . . ?
C16 N7 C17 C18 -83.8(5) . . . . ?
C23 N7 C17 C18 153.4(4) . . . . ?
Co2 N7 C17 C18 32.4(5) . . . . ?
C19 N8 C18 C17 165.3(4) . . . . ?
C24 N8 C18 C17 -75.4(5) . . . . ?
Co2 N8 C18 C17 47.1(4) . . . . ?
N7 C17 C18 N8 -55.4(5) . . . . ?
C18 N8 C19 C20 -86.0(5) . . . . ?
C24 N8 C19 C20 153.3(4) . . . . ?
Co2 N8 C19 C20 29.4(5) . . . . ?
C13 N5 C20 C19 164.9(4) . . . . ?
C21 N5 C20 C19 -74.4(5) . . . . ?
Co2 N5 C20 C19 47.1(5) . . . . ?
N8 C19 C20 N5 -52.5(6) . . . . ?
C43 B1 C25 C30 -96.1(5) . . . . ?
C37 B1 C25 C30 142.7(5) . . . . ?
C31 B1 C25 C30 25.9(7) . . . . ?
C43 B1 C25 C26 74.9(6) . . . . ?
C37 B1 C25 C26 -46.2(6) . . . . ?
C31 B1 C25 C26 -163.0(5) . . . . ?
C30 C25 C26 C27 0.1(8) . . . . ?
B1 C25 C26 C27 -171.9(5) . . . . ?
C25 C26 C27 C28 -1.0(9) . . . . ?
C26 C27 C28 C29 0.8(8) . . . . ?
C27 C28 C29 C30 0.3(8) . . . . ?
C26 C25 C30 C29 1.0(7) . . . . ?
B1 C25 C30 C29 172.4(5) . . . . ?
C28 C29 C30 C25 -1.2(8) . . . . ?
C43 B1 C31 C36 148.6(5) . . . . ?
C37 B1 C31 C36 -90.7(5) . . . . ?
C25 B1 C31 C36 31.5(7) . . . . ?
C43 B1 C31 C32 -38.9(6) . . . . ?
C37 B1 C31 C32 81.7(5) . . . . ?
C25 B1 C31 C32 -156.0(5) . . . . ?
C36 C31 C32 C33 0.1(8) . . . . ?
B1 C31 C32 C33 -173.0(5) . . . . ?
C31 C32 C33 C34 -0.9(8) . . . . ?
C32 C33 C34 C35 1.3(8) . . . . ?
C33 C34 C35 C36 -0.8(8) . . . . ?
C32 C31 C36 C35 0.4(8) . . . . ?
B1 C31 C36 C35 173.1(5) . . . . ?
C34 C35 C36 C31 -0.1(8) . . . . ?
C43 B1 C37 C38 -150.3(4) . . . . ?
C31 B1 C37 C38 89.3(5) . . . . ?
C25 B1 C37 C38 -34.7(6) . . . . ?
C43 B1 C37 C42 37.2(6) . . . . ?
C31 B1 C37 C42 -83.2(5) . . . . ?
C25 B1 C37 C42 152.8(4) . . . . ?
C42 C37 C38 C39 0.5(6) . . . . ?
B1 C37 C38 C39 -172.6(4) . . . . ?
C37 C38 C39 C40 -0.8(7) . . . . ?
C38 C39 C40 C41 1.0(6) . . . . ?
C39 C40 C41 C42 -1.0(7) . . . . ?
C40 C41 C42 C37 0.8(7) . . . . ?
C38 C37 C42 C41 -0.5(6) . . . . ?
B1 C37 C42 C41 172.6(4) . . . . ?
C37 B1 C43 C44 -148.0(4) . . . . ?
C31 B1 C43 C44 -33.3(6) . . . . ?
C25 B1 C43 C44 90.8(5) . . . . ?
C37 B1 C43 C48 38.5(6) . . . . ?
C31 B1 C43 C48 153.3(4) . . . . ?
C25 B1 C43 C48 -82.6(5) . . . . ?
C48 C43 C44 C45 0.0(7) . . . . ?
B1 C43 C44 C45 -173.8(4) . . . . ?
C43 C44 C45 C46 0.4(7) . . . . ?
C44 C45 C46 C47 -0.5(7) . . . . ?
C45 C46 C47 C48 0.1(8) . . . . ?
C46 C47 C48 C43 0.4(8) . . . . ?
C44 C43 C48 C47 -0.4(7) . . . . ?
B1 C43 C48 C47 173.5(5) . . . . ?
C61 B2 C49 C50 -122.1(6) . . . . ?
C67 B2 C49 C50 -3.1(8) . . . . ?
C55 B2 C49 C50 118.3(5) . . . . ?
C61 B2 C49 C54 63.6(6) . . . . ?
C67 B2 C49 C54 -177.4(5) . . . . ?
C55 B2 C49 C54 -56.0(6) . . . . ?
C54 C49 C50 C51 0.8(8) . . . . ?
B2 C49 C50 C51 -173.7(5) . . . . ?
C49 C50 C51 C52 -1.2(9) . . . . ?
C50 C51 C52 C53 0.0(9) . . . . ?
C51 C52 C53 C54 1.5(9) . . . . ?
C52 C53 C54 C49 -2.0(9) . . . . ?
C50 C49 C54 C53 0.8(8) . . . . ?
B2 C49 C54 C53 175.8(5) . . . . ?
C61 B2 C55 C56 175.3(4) . . . . ?
C67 B2 C55 C56 55.1(6) . . . . ?
C49 B2 C55 C56 -65.2(5) . . . . ?
C61 B2 C55 C60 -13.7(6) . . . . ?
C67 B2 C55 C60 -133.9(4) . . . . ?
C49 B2 C55 C60 105.8(5) . . . . ?
C60 C55 C56 C57 1.1(7) . . . . ?
B2 C55 C56 C57 172.9(4) . . . . ?
C55 C56 C57 C58 -1.9(7) . . . . ?
C56 C57 C58 C59 1.2(7) . . . . ?
C57 C58 C59 C60 0.1(7) . . . . ?
C58 C59 C60 C55 -0.8(7) . . . . ?
C56 C55 C60 C59 0.2(6) . . . . ?
B2 C55 C60 C59 -171.2(4) . . . . ?
C67 B2 C61 C62 -112.1(5) . . . . ?
C55 B2 C61 C62 124.4(5) . . . . ?
C49 B2 C61 C62 9.5(6) . . . . ?
C67 B2 C61 C66 64.8(5) . . . . ?
C55 B2 C61 C66 -58.7(5) . . . . ?
C49 B2 C61 C66 -173.7(4) . . . . ?
C66 C61 C62 C63 -0.7(7) . . . . ?
B2 C61 C62 C63 176.3(4) . . . . ?
C61 C62 C63 C64 1.9(8) . . . . ?
C62 C63 C64 C65 -1.7(8) . . . . ?
C63 C64 C65 C66 0.3(8) . . . . ?
C64 C65 C66 C61 1.0(8) . . . . ?
C62 C61 C66 C65 -0.7(7) . . . . ?
B2 C61 C66 C65 -177.9(5) . . . . ?
C61 B2 C67 C72 -114.7(5) . . . . ?
C55 B2 C67 C72 7.9(7) . . . . ?
C49 B2 C67 C72 123.8(5) . . . . ?
C61 B2 C67 C68 65.0(5) . . . . ?
C55 B2 C67 C68 -172.4(4) . . . . ?
C49 B2 C67 C68 -56.5(6) . . . . ?
C72 C67 C68 C69 -3.3(8) . . . . ?
B2 C67 C68 C69 177.1(5) . . . . ?
C67 C68 C69 C70 2.3(9) . . . . ?
C68 C69 C70 C71 -0.2(8) . . . . ?
C69 C70 C71 C72 -0.7(8) . . . . ?
C68 C67 C72 C71 2.4(8) . . . . ?
B2 C67 C72 C71 -177.9(5) . . . . ?
C70 C71 C72 C67 -0.5(8) . . . . ?
